data_7154123
loop_
_publ_author_name
'Feng, Ting-Ting'
'Huang, Xuan'
'Liu, Xiong-Li'
'Jing, De-Hong'
'Liu, Xiong-Wei'
'Guo, Feng-Ming'
'Zhou, Ying'
'Yuan, Wei-Cheng'

_publ_section_title
;
 Highly regioselective synthesis of 3-alkenyl-oxindole ring-fused
 3,3'-disubstituted oxindoles via direct gamma-substitution of
 Morita-Baylis-Hillman carbonates of isatins with 3-substituted oxindoles.
;
_journal_issue 46
_journal_name_full 'Organic &amp; biomolecular chemistry'
_journal_page_first 9366
_journal_paper_doi 10.1039/c4ob01523a
_journal_volume 12
_journal_year 2014
_chemical_formula_moiety 'C38 H33 Cl N2 O6'
_chemical_formula_sum 'C38 H33 Cl N2 O6'
_chemical_formula_weight 649.11
_chemical_name_systematic
; 
 ? 
;
_space_group_IT_number 14
_symmetry_cell_setting monoclinic
_symmetry_space_group_name_Hall '-P 2yn'
_symmetry_space_group_name_H-M 'P 1 21/n 1'
_atom_sites_solution_hydrogens geom
_atom_sites_solution_primary direct
_atom_sites_solution_secondary difmap
_audit_creation_method SHELXL-97
_cell_angle_alpha 90.00
_cell_angle_beta 98.845(3)
_cell_angle_gamma 90.00
_cell_formula_units_Z 4
_cell_length_a 10.5400(18)
_cell_length_b 18.518(3)
_cell_length_c 16.641(3)
_cell_measurement_reflns_used 1907
_cell_measurement_temperature 100(2)
_cell_measurement_theta_max 20.62
_cell_measurement_theta_min 2.15
_cell_volume 3209.4(10)
_computing_cell_refinement 'Bruker SAINT'
_computing_data_collection 'Bruker APEX2'
_computing_data_reduction 'Bruker SAINT'
_computing_molecular_graphics 'Bruker SHELXTL'
_computing_publication_material 'Bruker SHELXTL'
_computing_structure_refinement 'SHELXL-97 (Sheldrick, 2008)'
_computing_structure_solution 'SHELXS-97 (Sheldrick, 2008)'
_diffrn_ambient_temperature 100(2)
_diffrn_measured_fraction_theta_full 0.975
_diffrn_measured_fraction_theta_max 0.975
_diffrn_measurement_device_type 'Bruker APEX-II CCD'
_diffrn_measurement_method '\f and \w scans'
_diffrn_radiation_monochromator graphite
_diffrn_radiation_source 'fine-focus sealed tube'
_diffrn_radiation_type MoK\a
_diffrn_radiation_wavelength 0.71073
_diffrn_reflns_av_R_equivalents 0.1413
_diffrn_reflns_av_sigmaI/netI 0.1590
_diffrn_reflns_limit_h_max 14
_diffrn_reflns_limit_h_min -14
_diffrn_reflns_limit_k_max 25
_diffrn_reflns_limit_k_min -25
_diffrn_reflns_limit_l_max 23
_diffrn_reflns_limit_l_min -23
_diffrn_reflns_number 34021
_diffrn_reflns_theta_full 29.85
_diffrn_reflns_theta_max 29.85
_diffrn_reflns_theta_min 1.66
_exptl_absorpt_coefficient_mu 0.171
_exptl_absorpt_correction_T_max 0.9865
_exptl_absorpt_correction_T_min 0.9602
_exptl_absorpt_correction_type multi-scan
_exptl_absorpt_process_details sadabs
_exptl_crystal_colour yellow
_exptl_crystal_density_diffrn 1.343
_exptl_crystal_density_method 'not measured'
_exptl_crystal_description prism
_exptl_crystal_F_000 1360
_exptl_crystal_size_max 0.24
_exptl_crystal_size_mid 0.10
_exptl_crystal_size_min 0.08
_refine_diff_density_max 1.271
_refine_diff_density_min -0.559
_refine_diff_density_rms 0.078
_refine_ls_extinction_method none
_refine_ls_goodness_of_fit_ref 0.944
_refine_ls_hydrogen_treatment constr
_refine_ls_matrix_type full
_refine_ls_number_parameters 428
_refine_ls_number_reflns 9008
_refine_ls_number_restraints 0
_refine_ls_restrained_S_all 0.944
_refine_ls_R_factor_all 0.1763
_refine_ls_R_factor_gt 0.0695
_refine_ls_shift/su_max 0.001
_refine_ls_shift/su_mean 0.000
_refine_ls_structure_factor_coef Fsqd
_refine_ls_weighting_details 'calc w=1/[\s^2^(Fo^2^)+(0.0916P)^2^+0.0000P] where P=(Fo^2^+2Fc^2^)/3'
_refine_ls_weighting_scheme calc
_refine_ls_wR_factor_gt 0.1563
_refine_ls_wR_factor_ref 0.2020
_reflns_number_gt 4109
_reflns_number_total 9008
_reflns_threshold_expression >2sigma(I)
_cod_data_source_file c4ob01523a2.cif
_cod_data_source_block mo_gd_hx_4_0m
_cod_depositor_comments
;
The following automatic conversions were performed:

'_symmetry_cell_setting' value 'Monoclinic' changed to 'monoclinic'
according to
/usr/data/users/saulius/crontab/automatic-downloads/rss-feeds/RSC/lib/dictionaries/cif_core.dic
dictionary named 'cif_core.dic' version 2.4.2 from 2011-04-26.

Automatic conversion script
Id: cif_fix_values 2827 2014-09-09 07:05:25Z andrius 

 Adding full bibliography for 7154123--7154124.cif.
;
_cod_original_cell_volume 3209.4(9)
_cod_original_sg_symbol_H-M 'P 21/n'
_cod_database_code 7154123

loop_
_symmetry_equiv_pos_as_xyz
'x, y, z'
'-x+1/2, y+1/2, -z+1/2'
'-x, -y, -z'
'x-1/2, -y-1/2, z-1/2'

loop_
_atom_site_label
_atom_site_type_symbol
_atom_site_fract_x
_atom_site_fract_y
_atom_site_fract_z
_atom_site_U_iso_or_equiv
_atom_site_adp_type
_atom_site_occupancy
_atom_site_symmetry_multiplicity
_atom_site_calc_flag
_atom_site_refinement_flags
Cl1 Cl 0.48776(8) 1.10330(5) 0.39307(5) 0.0350(2) Uani 1 1 d .
O1 O 0.3066(2) 0.66997(12) 0.38273(13) 0.0272(5) Uani 1 1 d .
O2 O 0.4183(2) 0.62674(13) 0.49991(14) 0.0320(6) Uani 1 1 d .
O3 O 0.0699(2) 0.71711(12) 0.39973(13) 0.0245(5) Uani 1 1 d .
O4 O 0.1183(2) 0.88905(14) 0.35089(14) 0.0369(6) Uani 1 1 d .
O5 O 0.2930(2) 0.84815(14) 0.43060(16) 0.0407(7) Uani 1 1 d .
O6 O 0.0226(2) 0.94428(12) 0.64695(14) 0.0292(5) Uani 1 1 d .
N1 N 0.2471(2) 0.70133(13) 0.50243(15) 0.0206(6) Uani 1 1 d .
N2 N 0.1733(3) 1.03281(15) 0.64353(15) 0.0243(6) Uani 1 1 d .
C1 C 0.5190(3) 0.6415(2) 0.3457(2) 0.0351(9) Uani 1 1 d .
H1A H 0.5348 0.6936 0.3458 0.053 Uiso 1 1 calc R
H1B H 0.5614 0.6185 0.3039 0.053 Uiso 1 1 calc R
H1C H 0.5532 0.6214 0.3991 0.053 Uiso 1 1 calc R
C2 C 0.3760(3) 0.62751(19) 0.3275(2) 0.0293(8) Uani 1 1 d .
C3 C 0.3330(3) 0.66119(17) 0.4627(2) 0.0236(7) Uani 1 1 d .
C4 C 0.1236(3) 0.72609(17) 0.46849(19) 0.0208(7) Uani 1 1 d .
C5 C 0.0659(3) 0.76538(17) 0.53673(18) 0.0199(6) Uani 1 1 d .
C6 C 0.0164(3) 0.84112(17) 0.50659(19) 0.0213(7) Uani 1 1 d .
H6A H -0.0444 0.8350 0.4555 0.026 Uiso 1 1 calc R
H6B H -0.0320 0.8621 0.5474 0.026 Uiso 1 1 calc R
C7 C 0.1186(3) 0.89402(17) 0.49151(18) 0.0213(7) Uani 1 1 d .
C8 C 0.1512(3) 0.95444(17) 0.53489(19) 0.0227(7) Uani 1 1 d .
C9 C 0.1035(3) 0.97328(17) 0.61316(19) 0.0233(7) Uani 1 1 d .
C10 C 0.1665(3) 1.06135(19) 0.72453(19) 0.0291(8) Uani 1 1 d .
H10A H 0.0769 1.0576 0.7353 0.035 Uiso 1 1 calc R
H10B H 0.1900 1.1131 0.7260 0.035 Uiso 1 1 calc R
C11 C 0.2539(3) 1.02216(17) 0.79095(19) 0.0242(7) Uani 1 1 d .
C12 C 0.3560(3) 0.97886(18) 0.7758(2) 0.0304(8) Uani 1 1 d .
H12 H 0.3738 0.9738 0.7218 0.036 Uiso 1 1 calc R
C13 C 0.4309(3) 0.94340(19) 0.8386(2) 0.0339(8) Uani 1 1 d .
H13 H 0.4992 0.9134 0.8274 0.041 Uiso 1 1 calc R
C14 C 0.4078(4) 0.9511(2) 0.9175(2) 0.0412(10) Uani 1 1 d .
H14 H 0.4605 0.9267 0.9606 0.049 Uiso 1 1 calc R
C15 C 0.3213(4) 0.6585(3) 0.2448(2) 0.0484(11) Uani 1 1 d .
H15A H 0.2274 0.6587 0.2386 0.073 Uiso 1 1 calc R
H15B H 0.3489 0.6287 0.2020 0.073 Uiso 1 1 calc R
H15C H 0.3526 0.7080 0.2406 0.073 Uiso 1 1 calc R
C16 C 0.1867(4) 0.87523(19) 0.4223(2) 0.0323(8) Uani 1 1 d .
C17 C 0.1852(5) 0.8643(3) 0.2846(3) 0.0587(13) Uani 1 1 d .
H17A H 0.2596 0.8955 0.2817 0.088 Uiso 1 1 calc R
H17B H 0.1265 0.8667 0.2329 0.088 Uiso 1 1 calc R
H17C H 0.2142 0.8144 0.2949 0.088 Uiso 1 1 calc R
C18 C 0.2449(3) 1.01083(17) 0.52303(18) 0.0214(7) Uani 1 1 d .
C19 C 0.2572(3) 1.05578(18) 0.59096(19) 0.0238(7) Uani 1 1 d .
C20 C 0.2305(4) 1.02987(19) 0.8709(2) 0.0325(8) Uani 1 1 d .
H20 H 0.1617 1.0594 0.8822 0.039 Uiso 1 1 calc R
C21 C 0.3078(4) 0.9943(2) 0.9339(2) 0.0395(9) Uani 1 1 d .
H21 H 0.2920 0.9998 0.9883 0.047 Uiso 1 1 calc R
C22 C 0.3412(3) 1.11371(18) 0.6004(2) 0.0282(8) Uani 1 1 d .
H22 H 0.3499 1.1431 0.6477 0.034 Uiso 1 1 calc R
C23 C 0.4125(3) 1.12755(18) 0.5383(2) 0.0292(8) Uani 1 1 d .
H23 H 0.4707 1.1670 0.5427 0.035 Uiso 1 1 calc R
C24 C 0.3984(3) 1.08396(18) 0.4703(2) 0.0272(8) Uani 1 1 d .
C25 C 0.3153(3) 1.02512(18) 0.46113(19) 0.0237(7) Uani 1 1 d .
H25 H 0.3072 0.9957 0.4139 0.028 Uiso 1 1 calc R
C26 C -0.0463(3) 0.71891(17) 0.55719(19) 0.0219(7) Uani 1 1 d .
C27 C -0.1729(3) 0.73428(19) 0.5254(2) 0.0302(8) Uani 1 1 d .
H27 H -0.1917 0.7747 0.4904 0.036 Uiso 1 1 calc R
C28 C -0.2725(3) 0.6915(2) 0.5440(2) 0.0362(9) Uani 1 1 d .
H28 H -0.3587 0.7033 0.5225 0.043 Uiso 1 1 calc R
C29 C -0.2471(3) 0.63192(19) 0.5933(2) 0.0320(8) Uani 1 1 d .
H29 H -0.3152 0.6023 0.6054 0.038 Uiso 1 1 calc R
C30 C -0.1208(3) 0.61564(18) 0.6253(2) 0.0317(8) Uani 1 1 d .
H30 H -0.1024 0.5746 0.6594 0.038 Uiso 1 1 calc R
C31 C -0.0224(3) 0.65873(18) 0.60790(19) 0.0258(7) Uani 1 1 d .
H31 H 0.0635 0.6474 0.6308 0.031 Uiso 1 1 calc R
C32 C 0.1776(3) 0.76548(16) 0.60515(18) 0.0201(7) Uani 1 1 d .
C33 C 0.1847(3) 0.79533(17) 0.68184(19) 0.0258(7) Uani 1 1 d .
H33 H 0.1144 0.8216 0.6966 0.031 Uiso 1 1 calc R
C34 C 0.2973(3) 0.78599(18) 0.73706(19) 0.0284(8) Uani 1 1 d .
H34 H 0.3038 0.8057 0.7903 0.034 Uiso 1 1 calc R
C35 C 0.3990(3) 0.74846(18) 0.7148(2) 0.0282(8) Uani 1 1 d .
H35 H 0.4757 0.7437 0.7527 0.034 Uiso 1 1 calc R
C36 C 0.3924(3) 0.71727(18) 0.63802(19) 0.0245(7) Uani 1 1 d .
H36 H 0.4624 0.6907 0.6233 0.029 Uiso 1 1 calc R
C37 C 0.2796(3) 0.72649(16) 0.58410(18) 0.0194(6) Uani 1 1 d .
C38 C 0.3447(4) 0.5490(2) 0.3350(3) 0.0556(13) Uani 1 1 d .
H38A H 0.3812 0.5317 0.3894 0.083 Uiso 1 1 calc R
H38B H 0.3811 0.5213 0.2939 0.083 Uiso 1 1 calc R
H38C H 0.2513 0.5427 0.3268 0.083 Uiso 1 1 calc R

loop_
_atom_site_aniso_label
_atom_site_aniso_U_11
_atom_site_aniso_U_22
_atom_site_aniso_U_33
_atom_site_aniso_U_23
_atom_site_aniso_U_13
_atom_site_aniso_U_12
Cl1 0.0297(4) 0.0364(5) 0.0394(5) 0.0125(4) 0.0069(4) -0.0046(4)
O1 0.0275(12) 0.0312(13) 0.0237(12) -0.0026(10) 0.0065(9) 0.0068(10)
O2 0.0304(13) 0.0363(14) 0.0308(13) 0.0094(11) 0.0095(10) 0.0133(11)
O3 0.0240(11) 0.0272(13) 0.0212(12) -0.0016(10) 0.0001(9) 0.0000(10)
O4 0.0404(15) 0.0446(16) 0.0285(14) -0.0064(12) 0.0138(11) -0.0017(12)
O5 0.0282(13) 0.0378(16) 0.0600(18) -0.0113(13) 0.0192(12) -0.0019(12)
O6 0.0347(13) 0.0270(13) 0.0284(13) 0.0002(10) 0.0126(10) -0.0024(11)
N1 0.0229(13) 0.0208(14) 0.0181(13) -0.0007(11) 0.0027(10) 0.0044(11)
N2 0.0296(14) 0.0232(15) 0.0192(14) -0.0027(11) 0.0009(11) -0.0001(12)
C1 0.037(2) 0.039(2) 0.032(2) 0.0031(17) 0.0129(16) 0.0016(17)
C2 0.0300(18) 0.032(2) 0.0284(18) -0.0108(15) 0.0139(14) -0.0002(15)
C3 0.0241(16) 0.0225(17) 0.0258(18) 0.0009(14) 0.0084(14) -0.0022(13)
C4 0.0214(15) 0.0179(16) 0.0231(17) 0.0011(13) 0.0036(13) -0.0022(13)
C5 0.0201(15) 0.0195(16) 0.0202(16) 0.0009(13) 0.0033(12) 0.0017(12)
C6 0.0191(15) 0.0202(16) 0.0249(17) 0.0016(13) 0.0044(12) 0.0013(12)
C7 0.0172(14) 0.0217(16) 0.0247(17) 0.0047(13) 0.0023(12) 0.0022(13)
C8 0.0234(16) 0.0196(16) 0.0255(17) 0.0023(13) 0.0046(13) 0.0034(13)
C9 0.0271(16) 0.0196(16) 0.0232(17) 0.0026(13) 0.0042(13) 0.0025(14)
C10 0.0358(19) 0.0295(19) 0.0212(18) -0.0055(14) 0.0015(14) 0.0040(15)
C11 0.0328(18) 0.0177(16) 0.0217(17) -0.0023(13) 0.0030(14) -0.0051(14)
C12 0.0345(19) 0.0240(18) 0.033(2) -0.0020(15) 0.0051(15) -0.0012(15)
C13 0.037(2) 0.0261(19) 0.034(2) 0.0018(15) -0.0065(16) 0.0004(15)
C14 0.055(2) 0.030(2) 0.034(2) 0.0045(17) -0.0110(18) -0.0072(18)
C15 0.039(2) 0.081(3) 0.025(2) -0.012(2) 0.0037(17) 0.013(2)
C16 0.036(2) 0.0263(19) 0.037(2) -0.0091(16) 0.0159(17) -0.0117(16)
C17 0.072(3) 0.067(3) 0.040(3) -0.002(2) 0.018(2) 0.002(3)
C18 0.0240(16) 0.0189(16) 0.0196(16) 0.0005(13) -0.0016(13) 0.0029(13)
C19 0.0195(15) 0.0241(17) 0.0263(18) 0.0017(14) -0.0009(13) 0.0025(13)
C20 0.046(2) 0.0237(18) 0.0280(19) -0.0045(15) 0.0073(16) -0.0076(16)
C21 0.064(3) 0.028(2) 0.026(2) 0.0012(15) 0.0039(18) -0.0039(19)
C22 0.0245(16) 0.0258(19) 0.0322(19) -0.0052(15) -0.0022(14) 0.0002(14)
C23 0.0226(16) 0.0211(17) 0.042(2) 0.0006(15) -0.0015(15) 0.0001(13)
C24 0.0222(16) 0.0258(18) 0.0337(19) 0.0115(15) 0.0045(14) 0.0011(14)
C25 0.0237(16) 0.0231(17) 0.0237(17) 0.0022(13) 0.0013(13) -0.0010(13)
C26 0.0245(16) 0.0175(16) 0.0245(17) -0.0015(13) 0.0066(13) -0.0004(13)
C27 0.0241(17) 0.029(2) 0.037(2) 0.0094(15) 0.0020(15) -0.0038(14)
C28 0.0236(17) 0.037(2) 0.048(2) 0.0063(18) 0.0042(16) -0.0054(16)
C29 0.0322(19) 0.0275(19) 0.038(2) 0.0038(16) 0.0108(16) -0.0059(15)
C30 0.039(2) 0.0236(18) 0.036(2) 0.0051(15) 0.0141(16) 0.0001(15)
C31 0.0270(17) 0.0260(18) 0.0250(18) 0.0025(14) 0.0056(14) 0.0047(14)
C32 0.0247(16) 0.0157(15) 0.0198(16) 0.0021(12) 0.0032(13) -0.0015(13)
C33 0.0338(18) 0.0195(17) 0.0247(18) -0.0026(13) 0.0062(14) 0.0027(14)
C34 0.044(2) 0.0226(17) 0.0167(17) -0.0026(13) -0.0019(14) -0.0062(15)
C35 0.0313(18) 0.0254(19) 0.0254(18) 0.0041(14) -0.0034(14) -0.0075(14)
C36 0.0223(16) 0.0244(17) 0.0258(18) 0.0020(14) 0.0004(13) -0.0005(13)
C37 0.0216(15) 0.0165(15) 0.0203(16) -0.0002(12) 0.0036(12) -0.0041(12)
C38 0.064(3) 0.033(2) 0.079(3) -0.024(2) 0.041(3) -0.014(2)

loop_
_atom_type_symbol
_atom_type_description
_atom_type_scat_dispersion_real
_atom_type_scat_dispersion_imag
_atom_type_scat_source
C C 0.0033 0.0016 'International Tables Vol C Tables 4.2.6.8 and 6.1.1.4'
H H 0.0000 0.0000 'International Tables Vol C Tables 4.2.6.8 and 6.1.1.4'
N N 0.0061 0.0033 'International Tables Vol C Tables 4.2.6.8 and 6.1.1.4'
O O 0.0106 0.0060 'International Tables Vol C Tables 4.2.6.8 and 6.1.1.4'
Cl Cl 0.1484 0.1585 'International Tables Vol C Tables 4.2.6.8 and 6.1.1.4'

loop_
_geom_angle_atom_site_label_1
_geom_angle_atom_site_label_2
_geom_angle_atom_site_label_3
_geom_angle
C3 O1 C2 120.5(3)
C16 O4 C17 110.9(3)
C3 N1 C4 127.0(3)
C3 N1 C37 122.7(2)
C4 N1 C37 110.2(2)
C9 N2 C19 111.5(3)
C9 N2 C10 121.9(3)
C19 N2 C10 126.3(3)
C2 C1 H1A 109.5
C2 C1 H1B 109.5
H1A C1 H1B 109.5
C2 C1 H1C 109.5
H1A C1 H1C 109.5
H1B C1 H1C 109.5
O1 C2 C38 109.0(3)
O1 C2 C1 110.9(3)
C38 C2 C1 112.0(3)
O1 C2 C15 101.9(3)
C38 C2 C15 112.6(3)
C1 C2 C15 110.1(3)
O2 C3 O1 127.7(3)
O2 C3 N1 121.6(3)
O1 C3 N1 110.7(3)
O3 C4 N1 127.1(3)
O3 C4 C5 125.4(3)
N1 C4 C5 107.5(2)
C32 C5 C26 111.8(3)
C32 C5 C4 101.8(2)
C26 C5 C4 107.5(2)
C32 C5 C6 115.3(3)
C26 C5 C6 110.2(2)
C4 C5 C6 109.7(2)
C7 C6 C5 115.4(2)
C7 C6 H6A 108.4
C5 C6 H6A 108.4
C7 C6 H6B 108.4
C5 C6 H6B 108.4
H6A C6 H6B 107.5
C8 C7 C16 119.7(3)
C8 C7 C6 125.5(3)
C16 C7 C6 114.8(3)
C7 C8 C18 129.7(3)
C7 C8 C9 124.3(3)
C18 C8 C9 105.8(3)
O6 C9 N2 123.8(3)
O6 C9 C8 130.4(3)
N2 C9 C8 105.8(3)
N2 C10 C11 113.0(3)
N2 C10 H10A 109.0
C11 C10 H10A 109.0
N2 C10 H10B 109.0
C11 C10 H10B 109.0
H10A C10 H10B 107.8
C12 C11 C20 119.0(3)
C12 C11 C10 122.9(3)
C20 C11 C10 118.1(3)
C13 C12 C11 120.4(3)
C13 C12 H12 119.8
C11 C12 H12 119.8
C12 C13 C14 120.6(4)
C12 C13 H13 119.7
C14 C13 H13 119.7
C13 C14 C21 119.9(3)
C13 C14 H14 120.1
C21 C14 H14 120.1
C2 C15 H15A 109.5
C2 C15 H15B 109.5
H15A C15 H15B 109.5
C2 C15 H15C 109.5
H15A C15 H15C 109.5
H15B C15 H15C 109.5
O5 C16 O4 123.3(3)
O5 C16 C7 123.7(3)
O4 C16 C7 113.0(3)
O4 C17 H17A 109.5
O4 C17 H17B 109.5
H17A C17 H17B 109.5
O4 C17 H17C 109.5
H17A C17 H17C 109.5
H17B C17 H17C 109.5
C25 C18 C19 119.7(3)
C25 C18 C8 133.1(3)
C19 C18 C8 107.2(3)
C22 C19 C18 122.2(3)
C22 C19 N2 128.2(3)
C18 C19 N2 109.6(3)
C21 C20 C11 120.1(4)
C21 C20 H20 120.0
C11 C20 H20 120.0
C14 C21 C20 120.0(4)
C14 C21 H21 120.0
C20 C21 H21 120.0
C19 C22 C23 117.9(3)
C19 C22 H22 121.1
C23 C22 H22 121.1
C24 C23 C22 120.0(3)
C24 C23 H23 120.0
C22 C23 H23 120.0
C23 C24 C25 122.3(3)
C23 C24 Cl1 118.9(3)
C25 C24 Cl1 118.8(3)
C18 C25 C24 117.9(3)
C18 C25 H25 121.0
C24 C25 H25 121.0
C27 C26 C31 117.9(3)
C27 C26 C5 121.8(3)
C31 C26 C5 120.3(3)
C26 C27 C28 120.9(3)
C26 C27 H27 119.5
C28 C27 H27 119.5
C29 C28 C27 120.4(3)
C29 C28 H28 119.8
C27 C28 H28 119.8
C28 C29 C30 119.3(3)
C28 C29 H29 120.3
C30 C29 H29 120.3
C31 C30 C29 120.2(3)
C31 C30 H30 119.9
C29 C30 H30 119.9
C30 C31 C26 121.2(3)
C30 C31 H31 119.4
C26 C31 H31 119.4
C33 C32 C37 120.6(3)
C33 C32 C5 128.5(3)
C37 C32 C5 110.8(3)
C32 C33 C34 118.5(3)
C32 C33 H33 120.7
C34 C33 H33 120.7
C35 C34 C33 120.3(3)
C35 C34 H34 119.9
C33 C34 H34 119.9
C34 C35 C36 121.7(3)
C34 C35 H35 119.1
C36 C35 H35 119.1
C37 C36 C35 117.4(3)
C37 C36 H36 121.3
C35 C36 H36 121.3
C32 C37 C36 121.5(3)
C32 C37 N1 109.2(2)
C36 C37 N1 129.3(3)
C2 C38 H38A 109.5
C2 C38 H38B 109.5
H38A C38 H38B 109.5
C2 C38 H38C 109.5
H38A C38 H38C 109.5
H38B C38 H38C 109.5

loop_
_geom_bond_atom_site_label_1
_geom_bond_atom_site_label_2
_geom_bond_distance
Cl1 C24 1.743(3)
O1 C3 1.327(4)
O1 C2 1.485(4)
O2 C3 1.194(4)
O3 C4 1.208(4)
O4 C16 1.318(4)
O4 C17 1.471(5)
O5 C16 1.215(4)
O6 C9 1.216(4)
N1 C3 1.412(4)
N1 C4 1.414(4)
N1 C37 1.428(4)
N2 C9 1.378(4)
N2 C19 1.402(4)
N2 C10 1.460(4)
C1 C2 1.513(5)
C1 H1A 0.9800
C1 H1B 0.9800
C1 H1C 0.9800
C2 C38 1.500(5)
C2 C15 1.519(5)
C4 C5 1.550(4)
C5 C32 1.507(4)
C5 C26 1.543(4)
C5 C6 1.552(4)
C6 C7 1.505(4)
C6 H6A 0.9900
C6 H6B 0.9900
C7 C8 1.347(4)
C7 C16 1.489(5)
C8 C18 1.472(4)
C8 C9 1.507(4)
C10 C11 1.511(4)
C10 H10A 0.9900
C10 H10B 0.9900
C11 C12 1.396(5)
C11 C20 1.397(4)
C12 C13 1.376(5)
C12 H12 0.9500
C13 C14 1.380(5)
C13 H13 0.9500
C14 C21 1.385(6)
C14 H14 0.9500
C15 H15A 0.9800
C15 H15B 0.9800
C15 H15C 0.9800
C17 H17A 0.9800
C17 H17B 0.9800
C17 H17C 0.9800
C18 C25 1.385(4)
C18 C19 1.394(4)
C19 C22 1.384(4)
C20 C21 1.391(5)
C20 H20 0.9500
C21 H21 0.9500
C22 C23 1.391(5)
C22 H22 0.9500
C23 C24 1.380(5)
C23 H23 0.9500
C24 C25 1.391(4)
C25 H25 0.9500
C26 C27 1.387(4)
C26 C31 1.397(4)
C27 C28 1.387(5)
C27 H27 0.9500
C28 C29 1.377(5)
C28 H28 0.9500
C29 C30 1.388(5)
C29 H29 0.9500
C30 C31 1.375(5)
C30 H30 0.9500
C31 H31 0.9500
C32 C33 1.382(4)
C32 C37 1.384(4)
C33 C34 1.396(4)
C33 H33 0.9500
C34 C35 1.375(5)
C34 H34 0.9500
C35 C36 1.394(5)
C35 H35 0.9500
C36 C37 1.385(4)
C36 H36 0.9500
C38 H38A 0.9800
C38 H38B 0.9800
C38 H38C 0.9800

loop_
_geom_torsion_atom_site_label_1
_geom_torsion_atom_site_label_2
_geom_torsion_atom_site_label_3
_geom_torsion_atom_site_label_4
_geom_torsion
C3 O1 C2 C38 64.3(4)
C3 O1 C2 C1 -59.4(4)
C3 O1 C2 C15 -176.5(3)
C2 O1 C3 O2 8.0(5)
C2 O1 C3 N1 -174.0(3)
C4 N1 C3 O2 -159.8(3)
C37 N1 C3 O2 24.3(5)
C4 N1 C3 O1 22.2(4)
C37 N1 C3 O1 -153.8(3)
C3 N1 C4 O3 0.2(5)
C37 N1 C4 O3 176.6(3)
C3 N1 C4 C5 178.4(3)
C37 N1 C4 C5 -5.3(3)
O3 C4 C5 C32 -175.5(3)
N1 C4 C5 C32 6.2(3)
O3 C4 C5 C26 66.9(4)
N1 C4 C5 C26 -111.3(3)
O3 C4 C5 C6 -52.9(4)
N1 C4 C5 C6 128.9(3)
C32 C5 C6 C7 47.3(4)
C26 C5 C6 C7 174.9(3)
C4 C5 C6 C7 -67.0(3)
C5 C6 C7 C8 -112.6(3)
C5 C6 C7 C16 67.1(4)
C16 C7 C8 C18 3.2(5)
C6 C7 C8 C18 -177.1(3)
C16 C7 C8 C9 -170.5(3)
C6 C7 C8 C9 9.2(5)
C19 N2 C9 O6 -178.5(3)
C10 N2 C9 O6 7.3(5)
C19 N2 C9 C8 2.4(3)
C10 N2 C9 C8 -171.7(3)
C7 C8 C9 O6 -7.6(5)
C18 C8 C9 O6 177.4(3)
C7 C8 C9 N2 171.3(3)
C18 C8 C9 N2 -3.7(3)
C9 N2 C10 C11 83.3(4)
C19 N2 C10 C11 -89.9(4)
N2 C10 C11 C12 17.7(5)
N2 C10 C11 C20 -162.2(3)
C20 C11 C12 C13 1.1(5)
C10 C11 C12 C13 -178.8(3)
C11 C12 C13 C14 -1.2(5)
C12 C13 C14 C21 0.5(5)
C17 O4 C16 O5 2.6(5)
C17 O4 C16 C7 -175.5(3)
C8 C7 C16 O5 78.3(4)
C6 C7 C16 O5 -101.5(4)
C8 C7 C16 O4 -103.6(3)
C6 C7 C16 O4 76.6(4)
C7 C8 C18 C25 9.3(6)
C9 C8 C18 C25 -176.1(3)
C7 C8 C18 C19 -171.0(3)
C9 C8 C18 C19 3.6(3)
C25 C18 C19 C22 -2.0(5)
C8 C18 C19 C22 178.2(3)
C25 C18 C19 N2 177.5(3)
C8 C18 C19 N2 -2.2(3)
C9 N2 C19 C22 179.3(3)
C10 N2 C19 C22 -6.8(5)
C9 N2 C19 C18 -0.2(4)
C10 N2 C19 C18 173.7(3)
C12 C11 C20 C21 -0.4(5)
C10 C11 C20 C21 179.5(3)
C13 C14 C21 C20 0.2(6)
C11 C20 C21 C14 -0.2(5)
C18 C19 C22 C23 1.6(5)
N2 C19 C22 C23 -177.9(3)
C19 C22 C23 C24 -0.2(5)
C22 C23 C24 C25 -0.6(5)
C22 C23 C24 Cl1 179.3(2)
C19 C18 C25 C24 1.1(4)
C8 C18 C25 C24 -179.2(3)
C23 C24 C25 C18 0.2(5)
Cl1 C24 C25 C18 -179.8(2)
C32 C5 C26 C27 150.5(3)
C4 C5 C26 C27 -98.6(3)
C6 C5 C26 C27 20.9(4)
C32 C5 C26 C31 -30.6(4)
C4 C5 C26 C31 80.3(3)
C6 C5 C26 C31 -160.2(3)
C31 C26 C27 C28 0.5(5)
C5 C26 C27 C28 179.4(3)
C26 C27 C28 C29 -1.2(6)
C27 C28 C29 C30 0.9(6)
C28 C29 C30 C31 0.1(5)
C29 C30 C31 C26 -0.8(5)
C27 C26 C31 C30 0.5(5)
C5 C26 C31 C30 -178.5(3)
C26 C5 C32 C33 -67.6(4)
C4 C5 C32 C33 178.0(3)
C6 C5 C32 C33 59.3(4)
C26 C5 C32 C37 109.2(3)
C4 C5 C32 C37 -5.3(3)
C6 C5 C32 C37 -124.0(3)
C37 C32 C33 C34 0.8(5)
C5 C32 C33 C34 177.2(3)
C32 C33 C34 C35 0.6(5)
C33 C34 C35 C36 -1.6(5)
C34 C35 C36 C37 1.0(5)
C33 C32 C37 C36 -1.3(5)
C5 C32 C37 C36 -178.3(3)
C33 C32 C37 N1 179.5(3)
C5 C32 C37 N1 2.5(3)
C35 C36 C37 C32 0.4(5)
C35 C36 C37 N1 179.5(3)
C3 N1 C37 C32 178.4(3)
C4 N1 C37 C32 1.9(3)
C3 N1 C37 C36 -0.7(5)
C4 N1 C37 C36 -177.3(3)
